data_4065048
loop_
_publ_author_name
'Bojan, Vilma R.'
'L\'opez-de-Luzuriaga, Jos\'e M.'
'Manso, Elena'
'Monge, Miguel'
'Olmos, M. Elena'

_publ_section_title
;
 Metal-Induced Phosphorescence in (Pentafluorophenyl)gold(III) Complexes
;
_journal_issue 17
_journal_name_full Organometallics
_journal_page_first 4486
_journal_paper_doi 10.1021/om200537w
_journal_volume 30
_journal_year 2011
_chemical_compound_source 'synthesis as described'
_chemical_formula_moiety 'C26 H19 Au Cl F10 N2 O4.50'
_chemical_formula_sum 'C26 H19 Au Cl F10 N2 O4.5'
_chemical_formula_weight 853.85
_chemical_name_common 'EM14 (CH2Cl2/hexane)'
_chemical_name_systematic
;
 ?
;
_space_group_IT_number 15
_symmetry_cell_setting monoclinic
_symmetry_Int_Tables_number 15
_symmetry_space_group_name_Hall '-C 2yc'
_symmetry_space_group_name_H-M 'C 1 2/c 1'
_atom_sites_solution_hydrogens geom
_atom_sites_solution_primary direct
_atom_sites_solution_secondary difmap
_audit_conform_dict_location ftp://ftp.iucr.org/pub/cif_core.dic
_audit_conform_dict_name cif_core.dic
_audit_conform_dict_version 2.4
_audit_creation_date 2011-08-04T12:31:59-00:00
_audit_creation_method 'WinGX routine CIF_UPDATE'
_cell_angle_alpha 90
_cell_angle_beta 121.490(2)
_cell_angle_gamma 90
_cell_formula_units_Z 8
_cell_length_a 27.348(2)
_cell_length_b 14.9523(10)
_cell_length_c 17.1784(16)
_cell_measurement_reflns_used 6594
_cell_measurement_temperature 120(2)
_cell_measurement_theta_max 28.68
_cell_measurement_theta_min 2.41
_cell_measurement_wavelength 0.71073
_cell_volume 5990.0(8)
_computing_cell_refinement 'HKL Scalepack (Otwinowski & Minor 1997)'
_computing_data_collection 'Collect (Bruker AXS BV, 1997-2004)'
_computing_data_reduction 'HKL Denzo and Scalepack (Otwinowski & Minor 1997)'
_computing_molecular_graphics 'Ortep-3 for Windows (Farrugia, 1997)'
_computing_publication_material 'WinGX publication routines (Farrugia, 1999)'
_computing_structure_refinement 'SHELXL-97 (Sheldrick, 1997)'
_computing_structure_solution 'SHELXS-86 (Sheldrick, 1986)'
_diffrn_ambient_temperature 120(2)
_diffrn_detector 'CCD plate'
_diffrn_detector_area_resol_mean 9
_diffrn_measured_fraction_theta_full 0.955
_diffrn_measured_fraction_theta_max 0.955
_diffrn_measurement_device '95mm CCD camera on \k-goniostat'
_diffrn_measurement_device_type KappaCCD
_diffrn_measurement_method 'CCD rotation images, thick slices'
_diffrn_orient_matrix_type 'by Bruker AXS Collect from scalepack cell'
_diffrn_orient_matrix_UB_11 -0.255231E-1
_diffrn_orient_matrix_UB_12 0.340145E-1
_diffrn_orient_matrix_UB_13 -0.574404E-1
_diffrn_orient_matrix_UB_21 -0.302847E-1
_diffrn_orient_matrix_UB_22 0.25542E-2
_diffrn_orient_matrix_UB_23 0.159677E-1
_diffrn_orient_matrix_UB_31 0.16436E-1
_diffrn_orient_matrix_UB_32 0.575268E-1
_diffrn_orient_matrix_UB_33 0.332545E-1
_diffrn_radiation_monochromator graphite
_diffrn_radiation_probe x-ray
_diffrn_radiation_type MoK\a
_diffrn_radiation_wavelength 0.71073
_diffrn_reflns_av_R_equivalents 0.0672
_diffrn_reflns_av_unetI/netI 0.0687
_diffrn_reflns_limit_h_max 36
_diffrn_reflns_limit_h_min -36
_diffrn_reflns_limit_k_max 20
_diffrn_reflns_limit_k_min -19
_diffrn_reflns_limit_l_max 22
_diffrn_reflns_limit_l_min -22
_diffrn_reflns_number 21208
_diffrn_reflns_theta_full 28.68
_diffrn_reflns_theta_max 28.68
_diffrn_reflns_theta_min 2.41
_diffrn_source 'Enraf Nonius FR590'
_exptl_absorpt_coefficient_mu 5.106
_exptl_absorpt_correction_T_max 0.5033
_exptl_absorpt_correction_T_min 0.4243
_exptl_absorpt_correction_type multi-scan
_exptl_absorpt_process_details Scalepack
_exptl_crystal_colour colorless
_exptl_crystal_density_diffrn 1.894
_exptl_crystal_density_method 'not measured'
_exptl_crystal_description prism
_exptl_crystal_F_000 3288
_exptl_crystal_size_max 0.25
_exptl_crystal_size_mid 0.15
_exptl_crystal_size_min 0.08
_refine_diff_density_max 2.807
_refine_diff_density_min -1.898
_refine_diff_density_rms 0.196
_refine_ls_extinction_method none
_refine_ls_goodness_of_fit_ref 1.022
_refine_ls_hydrogen_treatment constr
_refine_ls_matrix_type full
_refine_ls_number_parameters 421
_refine_ls_number_reflns 7381
_refine_ls_number_restraints 7
_refine_ls_restrained_S_all 1.035
_refine_ls_R_factor_all 0.106
_refine_ls_R_factor_gt 0.062
_refine_ls_shift/su_max 2.125
_refine_ls_shift/su_mean 0.03
_refine_ls_structure_factor_coef Fsqd
_refine_ls_weighting_details 'calc w=1/[\s^2^(Fo^2^)+(0.0666P)^2^+112.8838P] where P=(Fo^2^+2Fc^2^)/3'
_refine_ls_weighting_scheme calc
_refine_ls_wR_factor_gt 0.1385
_refine_ls_wR_factor_ref 0.16
_reflns_number_gt 5012
_reflns_number_total 7381
_reflns_threshold_expression >2\s(I)
_cod_data_source_file om200537w_si_002.cif
_cod_data_source_block em14
_cod_depositor_comments
;
The following automatic conversions were performed:

'_symmetry_cell_setting' value 'Monoclinic' changed to 'monoclinic'
according to /home/saulius/struct/CIF-dictionaries/cif_core.dic
dictionary named 'cif_core.dic' version 2.4.1 from 2010-06-29.

Automatic conversion script
Id: cif_fix_values 1715 2011-07-08 13:25:40Z adriana 
;
_cod_original_cell_volume 5990.0(9)
_cod_original_sg_symbol_H-M C2/c
_cod_original_formula_sum 'C26 H19 Au Cl F10 N2 O4.50'
_cod_database_code 4065048

loop_
_symmetry_equiv_pos_as_xyz
'x, y, z'
'-x, y, -z+1/2'
'x+1/2, y+1/2, z'
'-x+1/2, y+1/2, -z+1/2'
'-x, -y, -z'
'x, -y, z-1/2'
'-x+1/2, -y+1/2, -z'
'x+1/2, -y+1/2, z-1/2'

loop_
_atom_site_label
_atom_site_type_symbol
_atom_site_fract_x
_atom_site_fract_y
_atom_site_fract_z
_atom_site_U_iso_or_equiv
_atom_site_adp_type
_atom_site_occupancy
_atom_site_symmetry_multiplicity
_atom_site_calc_flag
_atom_site_refinement_flags
_atom_site_disorder_assembly
_atom_site_disorder_group
Au Au 0.193913(16) 0.86995(2) 0.16386(2) 0.03458(13) Uani 1 1 d . . .
C1 C 0.1182(4) 0.8447(7) 0.1567(6) 0.038(2) Uani 1 1 d . . .
C2 C 0.0781(4) 0.9113(6) 0.1318(7) 0.040(2) Uani 1 1 d . . .
C3 C 0.0269(5) 0.8951(8) 0.1263(7) 0.049(3) Uani 1 1 d . . .
C4 C 0.0162(5) 0.8125(8) 0.1483(7) 0.047(3) Uani 1 1 d . . .
C5 C 0.0560(5) 0.7454(7) 0.1742(7) 0.045(2) Uani 1 1 d . . .
C6 C 0.1060(4) 0.7627(7) 0.1773(6) 0.039(2) Uani 1 1 d . . .
F1 F 0.0871(3) 0.9937(4) 0.1103(4) 0.0480(14) Uani 1 1 d . . .
F2 F -0.0131(3) 0.9598(4) 0.0987(5) 0.0587(17) Uani 1 1 d . . .
F3 F -0.0339(3) 0.7942(5) 0.1436(5) 0.0639(18) Uani 1 1 d . . .
F4 F 0.0454(3) 0.6633(5) 0.1950(4) 0.0576(16) Uani 1 1 d . . .
F5 F 0.1448(3) 0.6948(4) 0.2024(4) 0.0458(14) Uani 1 1 d . . .
C11 C 0.1460(4) 0.8883(6) 0.0267(6) 0.035(2) Uani 1 1 d . . .
C12 C 0.1441(5) 0.9701(7) -0.0117(7) 0.042(2) Uani 1 1 d . . .
C13 C 0.1135(5) 0.9813(7) -0.1057(7) 0.043(2) Uani 1 1 d . . .
C14 C 0.0845(5) 0.9112(8) -0.1612(7) 0.050(3) Uani 1 1 d . . .
C15 C 0.0853(4) 0.8302(8) -0.1241(7) 0.045(2) Uani 1 1 d . . .
C16 C 0.1155(4) 0.8193(7) -0.0312(6) 0.038(2) Uani 1 1 d . . .
F6 F 0.1731(3) 1.0404(4) 0.0411(4) 0.0508(15) Uani 1 1 d . . .
F7 F 0.1126(3) 1.0614(4) -0.1421(4) 0.0598(17) Uani 1 1 d . . .
F8 F 0.0545(3) 0.9226(5) -0.2529(4) 0.0648(19) Uani 1 1 d . . .
F9 F 0.0571(3) 0.7592(5) -0.1797(4) 0.0611(17) Uani 1 1 d . . .
F10 F 0.1143(3) 0.7378(4) 0.0020(4) 0.0439(13) Uani 1 1 d . . .
N1 N 0.2683(3) 0.9017(5) 0.1628(5) 0.0377(18) Uani 1 1 d . . .
C22 C 0.2787(4) 0.8658(7) 0.1024(6) 0.040(2) Uani 1 1 d . . .
H22 H 0.2528 0.8244 0.0608 0.048 Uiso 1 1 calc R . .
C23 C 0.3264(5) 0.8874(7) 0.0989(7) 0.045(2) Uani 1 1 d . . .
H23 H 0.3321 0.8605 0.0555 0.054 Uiso 1 1 calc R . .
C24 C 0.3661(5) 0.9488(7) 0.1594(8) 0.049(3) Uani 1 1 d . . .
C25 C 0.3549(5) 0.9848(8) 0.2233(8) 0.054(3) Uani 1 1 d . . .
H25 H 0.3806 1.0255 0.2662 0.065 Uiso 1 1 calc R . .
C26 C 0.3065(5) 0.9613(7) 0.2242(8) 0.050(3) Uani 1 1 d . . .
H26 H 0.2998 0.9865 0.2674 0.06 Uiso 1 1 calc R . .
C27 C 0.4192(6) 0.9734(9) 0.1575(10) 0.072(4) Uani 1 1 d . . .
H27A H 0.4383 1.0225 0.1984 0.108 Uiso 1 1 calc R . .
H27B H 0.4084 0.9905 0.0967 0.108 Uiso 1 1 calc R . .
H27C H 0.4445 0.9229 0.1763 0.108 Uiso 1 1 calc R . .
N2 N 0.2416(3) 0.8447(5) 0.3053(5) 0.0352(17) Uani 1 1 d . . .
C32 C 0.2302(5) 0.8888(6) 0.3615(6) 0.040(2) Uani 1 1 d . . .
H32 H 0.2005 0.9302 0.3371 0.048 Uiso 1 1 calc R . .
C33 C 0.2610(5) 0.8750(6) 0.4544(6) 0.042(2) Uani 1 1 d . . .
H33 H 0.2521 0.907 0.4918 0.05 Uiso 1 1 calc R . .
C34 C 0.3059(5) 0.8126(7) 0.4923(6) 0.043(2) Uani 1 1 d . . .
C35 C 0.3166(5) 0.7675(7) 0.4327(7) 0.053(3) Uani 1 1 d . . .
H35 H 0.3458 0.7252 0.4549 0.064 Uiso 1 1 calc R . .
C36 C 0.2842(5) 0.7849(8) 0.3403(7) 0.057(3) Uani 1 1 d . . .
H36 H 0.2921 0.754 0.3012 0.068 Uiso 1 1 calc R . .
C37 C 0.3415(5) 0.7979(7) 0.5924(7) 0.050(3) Uani 1 1 d . . .
H37A H 0.3777 0.8277 0.6164 0.075 Uiso 1 1 calc R . .
H37B H 0.3478 0.7349 0.6047 0.075 Uiso 1 1 calc R . .
H37C H 0.3219 0.8214 0.6208 0.075 Uiso 1 1 calc R . .
ClA Cl 0.2500(2) 0.6035(3) 0.1491(3) 0.0389(10) Uani 0.5 1 d P A 1
O1A O 0.1972(6) 0.5543(9) 0.1028(10) 0.047(3) Uani 0.5 1 d P A 1
O2A O 0.2355(4) 0.6933(5) 0.1393(5) 0.0555(19) Uani 0.5 1 d P A 1
O3A O 0.2840(3) 0.5859(5) 0.1055(5) 0.0503(18) Uani 0.5 1 d P A 1
O4A O 0.2845(4) 0.5759(5) 0.2421(5) 0.058(2) Uani 0.5 1 d P A 1
ClB Cl 0.2843(3) 0.6355(4) 0.1746(3) 0.0430(11) Uani 0.5 1 d P B 2
O1B O 0.3335(6) 0.6949(11) 0.2198(11) 0.058(4) Uani 0.5 1 d P B 2
O2B O 0.2355(4) 0.6933(5) 0.1393(5) 0.0555(19) Uani 0.5 1 d P B 2
O3B O 0.2840(3) 0.5859(5) 0.1055(5) 0.0503(18) Uani 0.5 1 d P B 2
O4B O 0.2845(4) 0.5759(5) 0.2421(5) 0.058(2) Uani 0.5 1 d P B 2
O5 O 0.0438(14) 0.7016(11) 0.6065(17) 0.156(11) Uiso 0.5 1 d PD . .
C40 C 0.0370(5) 0.7958(7) 0.5784(8) 0.009(2) Uiso 0.5 1 d PD . .
H40A H -0.0027 0.8138 0.5515 0.011 Uiso 0.5 1 calc PR . .
H40B H 0.0476 0.8036 0.533 0.011 Uiso 0.5 1 calc PR . .
C41 C 0.077(15) 0.856(8) 0.666(18) 1.4(5) Uiso 0.5 1 d PD . .
H41A H 0.0812 0.9148 0.6464 2.061 Uiso 0.5 1 calc PR . .
H41B H 0.1144 0.8292 0.7013 2.061 Uiso 0.5 1 calc PR . .
H41C H 0.0604 0.8619 0.7027 2.061 Uiso 0.5 1 calc PR . .
C42 C 0.0399(7) 0.6255(9) 0.5492(12) 0.034(4) Uiso 0.5 1 d PD . .
H42A H 0.0308 0.6489 0.4904 0.04 Uiso 0.5 1 calc PR . .
H42B H 0.0776 0.5983 0.5771 0.04 Uiso 0.5 1 calc PR . .
C43 C 0.000(2) 0.558(2) 0.533(3) 0.18(2) Uiso 0.5 1 d PD . .
H43A H -0.0058 0.5556 0.5835 0.265 Uiso 0.5 1 calc PR . .
H43B H 0.0151 0.5015 0.528 0.265 Uiso 0.5 1 calc PR . .
H43C H -0.0352 0.5704 0.478 0.265 Uiso 0.5 1 calc PR . .

loop_
_atom_site_aniso_label
_atom_site_aniso_U_11
_atom_site_aniso_U_22
_atom_site_aniso_U_33
_atom_site_aniso_U_23
_atom_site_aniso_U_13
_atom_site_aniso_U_12
Au 0.0416(2) 0.0423(2) 0.02622(18) 0.00135(16) 0.02209(15) 0.00352(18)
C1 0.041(5) 0.054(6) 0.024(4) 0.000(4) 0.020(4) 0.000(4)
C2 0.047(6) 0.036(5) 0.039(5) -0.002(4) 0.024(5) 0.007(4)
C3 0.052(6) 0.069(7) 0.033(5) -0.004(5) 0.027(5) 0.012(5)
C4 0.041(6) 0.074(8) 0.032(5) -0.011(5) 0.022(5) -0.005(5)
C5 0.049(6) 0.063(7) 0.034(5) 0.002(5) 0.028(5) 0.001(5)
C6 0.043(5) 0.049(6) 0.031(5) 0.008(4) 0.024(4) 0.009(4)
F1 0.053(4) 0.045(3) 0.047(3) -0.003(3) 0.027(3) 0.006(3)
F2 0.048(4) 0.069(4) 0.063(4) -0.007(3) 0.032(3) 0.013(3)
F3 0.047(4) 0.096(5) 0.059(4) -0.006(4) 0.034(3) -0.003(4)
F4 0.056(4) 0.070(4) 0.053(4) 0.012(3) 0.032(3) -0.005(3)
F5 0.053(4) 0.051(3) 0.044(3) 0.009(3) 0.033(3) 0.004(3)
C11 0.041(5) 0.043(5) 0.031(4) 0.010(4) 0.027(4) 0.010(4)
C12 0.051(6) 0.048(6) 0.037(5) 0.009(4) 0.031(5) 0.014(5)
C13 0.051(6) 0.048(6) 0.039(5) 0.016(5) 0.031(5) 0.010(5)
C14 0.060(7) 0.071(7) 0.030(5) 0.011(5) 0.032(5) 0.017(6)
C15 0.038(5) 0.065(7) 0.035(5) -0.001(5) 0.021(5) 0.004(5)
C16 0.040(5) 0.047(6) 0.034(5) -0.002(4) 0.024(4) 0.004(4)
F6 0.068(4) 0.043(3) 0.044(3) 0.004(3) 0.031(3) 0.005(3)
F7 0.069(4) 0.064(4) 0.058(4) 0.025(3) 0.041(4) 0.014(3)
F8 0.063(4) 0.104(5) 0.023(3) 0.016(3) 0.019(3) 0.010(4)
F9 0.062(4) 0.077(4) 0.037(3) -0.012(3) 0.021(3) -0.008(4)
F10 0.052(4) 0.045(3) 0.036(3) 0.001(2) 0.024(3) 0.000(3)
N1 0.043(5) 0.041(4) 0.033(4) 0.006(3) 0.023(4) 0.000(4)
C22 0.045(5) 0.048(6) 0.035(5) -0.003(4) 0.026(4) 0.002(5)
C23 0.057(6) 0.050(6) 0.044(6) 0.004(5) 0.037(5) 0.005(5)
C24 0.057(7) 0.044(6) 0.056(7) -0.001(5) 0.036(6) -0.002(5)
C25 0.053(7) 0.054(7) 0.059(7) -0.014(5) 0.033(6) -0.011(5)
C26 0.055(7) 0.053(6) 0.051(6) -0.009(5) 0.034(6) -0.009(5)
C27 0.067(9) 0.074(9) 0.101(11) -0.013(8) 0.062(9) -0.007(7)
N2 0.047(5) 0.040(4) 0.021(4) 0.003(3) 0.020(3) 0.004(3)
C32 0.056(6) 0.043(5) 0.030(5) 0.000(4) 0.029(5) 0.000(5)
C33 0.057(6) 0.046(6) 0.028(4) -0.002(4) 0.025(4) 0.000(5)
C34 0.060(7) 0.040(5) 0.032(5) 0.005(4) 0.026(5) -0.005(5)
C35 0.067(8) 0.058(7) 0.032(5) 0.008(5) 0.024(5) 0.027(6)
C36 0.068(8) 0.073(8) 0.027(5) 0.004(5) 0.024(5) 0.029(6)
C37 0.062(7) 0.054(6) 0.033(5) 0.001(5) 0.024(5) -0.002(5)
ClA 0.045(3) 0.048(3) 0.032(2) 0.003(2) 0.026(2) 0.004(2)
O1A 0.052(9) 0.056(9) 0.051(9) 0.006(7) 0.040(8) 0.000(7)
O2A 0.066(5) 0.052(4) 0.063(5) 0.003(4) 0.043(4) 0.013(4)
O3A 0.066(5) 0.049(4) 0.052(4) -0.003(3) 0.041(4) 0.000(4)
O4A 0.075(6) 0.065(5) 0.038(4) 0.008(3) 0.033(4) 0.003(4)
ClB 0.051(3) 0.048(3) 0.040(3) -0.004(2) 0.031(2) 0.003(3)
O1B 0.043(9) 0.071(10) 0.069(11) -0.010(8) 0.035(8) -0.006(8)
O2B 0.066(5) 0.052(4) 0.063(5) 0.003(4) 0.043(4) 0.013(4)
O3B 0.066(5) 0.049(4) 0.052(4) -0.003(3) 0.041(4) 0.000(4)
O4B 0.075(6) 0.065(5) 0.038(4) 0.008(3) 0.033(4) 0.003(4)

loop_
_atom_type_symbol
_atom_type_description
_atom_type_scat_dispersion_real
_atom_type_scat_dispersion_imag
_atom_type_scat_source
C C 0.0033 0.0016 'International Tables Vol C Tables 4.2.6.8 and 6.1.1.4'
H H 0 0 'International Tables Vol C Tables 4.2.6.8 and 6.1.1.4'
Au Au -2.0133 8.8022 'International Tables Vol C Tables 4.2.6.8 and 6.1.1.4'
Cl Cl 0.1484 0.1585 'International Tables Vol C Tables 4.2.6.8 and 6.1.1.4'
F F 0.0171 0.0103 'International Tables Vol C Tables 4.2.6.8 and 6.1.1.4'
N N 0.0061 0.0033 'International Tables Vol C Tables 4.2.6.8 and 6.1.1.4'
O O 0.0106 0.006 'International Tables Vol C Tables 4.2.6.8 and 6.1.1.4'

loop_
_geom_angle_atom_site_label_1
_geom_angle_atom_site_label_2
_geom_angle_atom_site_label_3
_geom_angle
C11 Au C1 86.3(3)
C11 Au N1 90.0(3)
C1 Au N1 175.8(3)
C11 Au N2 177.2(3)
C1 Au N2 92.0(3)
N1 Au N2 91.8(3)
C6 C1 C2 117.8(9)
C6 C1 Au 121.8(7)
C2 C1 Au 120.3(8)
F1 C2 C3 118.0(9)
F1 C2 C1 121.1(9)
C3 C2 C1 120.9(10)
F2 C3 C4 119.7(10)
F2 C3 C2 120.5(10)
C4 C3 C2 119.8(10)
F3 C4 C3 121.3(10)
F3 C4 C5 118.5(10)
C3 C4 C5 120.2(10)
F4 C5 C6 120.8(9)
F4 C5 C4 120.3(9)
C6 C5 C4 118.9(10)
C5 C6 F5 118.0(9)
C5 C6 C1 122.4(9)
F5 C6 C1 119.6(9)
C16 C11 C12 117.7(9)
C16 C11 Au 121.2(7)
C12 C11 Au 121.0(7)
F6 C12 C11 120.7(8)
F6 C12 C13 118.4(9)
C11 C12 C13 120.9(10)
F7 C13 C14 119.9(9)
F7 C13 C12 120.1(10)
C14 C13 C12 120.0(9)
F8 C14 C13 119.8(10)
F8 C14 C15 120.4(10)
C13 C14 C15 119.8(9)
F9 C15 C14 120.0(9)
F9 C15 C16 119.9(10)
C14 C15 C16 120.1(10)
F10 C16 C11 120.8(8)
F10 C16 C15 117.7(9)
C11 C16 C15 121.5(9)
C22 N1 C26 118.8(9)
C22 N1 Au 121.4(7)
C26 N1 Au 119.8(6)
N1 C22 C23 122.3(9)
C22 C23 C24 120.9(9)
C23 C24 C25 115.9(10)
C23 C24 C27 122.0(10)
C25 C24 C27 122.1(11)
C26 C25 C24 121.3(11)
N1 C26 C25 120.7(10)
C32 N2 C36 118.9(8)
C32 N2 Au 120.5(7)
C36 N2 Au 120.6(6)
N2 C32 C33 122.2(9)
C32 C33 C34 119.7(9)
C35 C34 C33 117.1(9)
C35 C34 C37 121.5(10)
C33 C34 C37 121.4(9)
C34 C35 C36 120.2(10)
N2 C36 C35 122.0(9)
O2A ClA O4A 113.3(6)
O2A ClA O1A 106.8(8)
O4A ClA O1A 111.0(7)
O2A ClA O3A 108.9(5)
O4A ClA O3A 106.8(6)
O1A ClA O3A 110.0(7)
C42 O5 C40 124.7(18)
O5 C40 C41 109(3)
C43 C42 O5 117.7(18)

loop_
_geom_bond_atom_site_label_1
_geom_bond_atom_site_label_2
_geom_bond_distance
Au C11 2.030(9)
Au C1 2.043(10)
Au N1 2.098(8)
Au N2 2.107(7)
C1 C6 1.367(13)
C1 C2 1.375(14)
C2 F1 1.345(11)
C2 C3 1.375(15)
C3 F2 1.346(12)
C3 C4 1.367(16)
C4 F3 1.358(12)
C4 C5 1.373(15)
C5 F4 1.352(12)
C5 C6 1.363(14)
C6 F5 1.364(11)
C11 C16 1.372(13)
C11 C12 1.377(13)
C12 F6 1.343(12)
C12 C13 1.387(13)
C13 F7 1.345(11)
C13 C14 1.359(15)
C14 F8 1.354(11)
C14 C15 1.364(15)
C15 F9 1.364(12)
C15 C16 1.371(13)
C16 F10 1.354(11)
N1 C22 1.324(11)
N1 C26 1.359(13)
C22 C23 1.376(14)
C23 C24 1.386(15)
C24 C25 1.394(15)
C24 C27 1.513(15)
C25 C26 1.378(15)
N2 C32 1.333(11)
N2 C36 1.335(13)
C32 C33 1.376(13)
C33 C34 1.403(14)
C34 C35 1.378(14)
C34 C37 1.485(13)
C35 C36 1.380(14)
ClA O2A 1.385(9)
ClA O4A 1.427(8)
ClA O1A 1.435(15)
ClA O3A 1.492(8)
ClB O1B 1.453(16)
O5 C42 1.472(17)
O5 C40 1.470(17)
C40 C41 1.60(15)
C42 C43 1.398(18)
